data_1100697
_chemical_formula_sum 'C13 H14 Cu2 I2 N2 S'
_chemical_formula_weight 611.20
_space_group_IT_number 14
_symmetry_cell_setting monoclinic
_symmetry_space_group_name_Hall '-P 2yn'
_symmetry_space_group_name_H-M 'P 1 21/n 1'
_atom_sites_solution_hydrogens geom
_atom_sites_solution_primary direct
_atom_sites_solution_secondary difmap
_cell_angle_alpha 90.000(5)
_cell_angle_beta 100.080(5)
_cell_angle_gamma 90.000(5)
_cell_formula_units_Z 4
_cell_length_a 10.354(5)
_cell_length_b 16.245(5)
_cell_length_c 10.528(5)
_cell_measurement_reflns_used ?
_cell_measurement_temperature 293(2)
_cell_measurement_theta_max ?
_cell_measurement_theta_min ?
_cell_volume 1743.5(13)
_diffrn_ambient_temperature 293(2)
_diffrn_detector_area_resol_mean ?
_diffrn_measured_fraction_theta_full 0.987
_diffrn_measured_fraction_theta_max 0.987
_diffrn_measurement_device_type 'Bruker P4'
_diffrn_measurement_method '\w scans'
_diffrn_radiation_monochromator graphite
_diffrn_radiation_source 'fine-focus sealed tube'
_diffrn_radiation_type MoK\a
_diffrn_radiation_wavelength 0.71069
_diffrn_reflns_av_R_equivalents 0.0251
_diffrn_reflns_av_sigmaI/netI 0.0177
_diffrn_reflns_limit_h_max 12
_diffrn_reflns_limit_h_min -12
_diffrn_reflns_limit_k_max 20
_diffrn_reflns_limit_k_min -20
_diffrn_reflns_limit_l_max 6
_diffrn_reflns_limit_l_min -13
_diffrn_reflns_number 21993
_diffrn_reflns_theta_full 26.36
_diffrn_reflns_theta_max 26.36
_diffrn_reflns_theta_min 2.33
_diffrn_standards_decay_% ?
_diffrn_standards_interval_count ?
_diffrn_standards_interval_time ?
_diffrn_standards_number ?
_exptl_absorpt_coefficient_mu 6.091
_exptl_absorpt_correction_T_max ?
_exptl_absorpt_correction_T_min ?
_exptl_absorpt_correction_type none
_exptl_absorpt_process_details ?
_exptl_crystal_colour pale-yellow
_exptl_crystal_density_diffrn 2.329
_exptl_crystal_density_meas ?
_exptl_crystal_density_method 'not measured'
_exptl_crystal_description plate
_exptl_crystal_F_000 1144
_exptl_crystal_size_max 0.49
_exptl_crystal_size_mid 0.20
_exptl_crystal_size_min 0.09
_refine_diff_density_max 3.151
_refine_diff_density_min -1.887
_refine_diff_density_rms 0.148
_refine_ls_extinction_coef ?
_refine_ls_extinction_method none
_refine_ls_goodness_of_fit_ref 1.036
_refine_ls_hydrogen_treatment mixed
_refine_ls_matrix_type full
_refine_ls_number_parameters 182
_refine_ls_number_reflns 3508
_refine_ls_number_restraints 0
_refine_ls_restrained_S_all 1.036
_refine_ls_R_factor_all 0.0445
_refine_ls_R_factor_gt 0.0370
_refine_ls_shift/su_max 0.000
_refine_ls_shift/su_mean 0.000
_refine_ls_structure_factor_coef Fsqd
_refine_ls_weighting_details 'calc w=1/[\s^2^(Fo^2^)+(0.0607P)^2^+5.8100P] where P=(Fo^2^+2Fc^2^)/3'
_refine_ls_weighting_scheme calc
_refine_ls_wR_factor_gt 0.1016
_refine_ls_wR_factor_ref 0.1050
_reflns_number_gt 2967
_reflns_number_total 3508
_reflns_threshold_expression &gt;2sigma(I)
_cod_depositor_comments
;
The following automatic conversions were performed:
'_symmetry_cell_setting' value 'Monoclinic' changed to 'monoclinic'
according to '/home/saulius/struct/CIF-dictionaries/cif_core.dic'
dictionary named 'cif_core.dic' version 2.4.1 from 2010-06-29.

Automatic conversion script
Id: cif_fix_enum 1527 2010-12-29 10:47:43Z saulius 
;
_cod_original_sg_symbol_H-M P2(1)/n
_cod_database_code 1100697

loop_
_symmetry_equiv_pos_as_xyz
'x, y, z'
'-x+1/2, y+1/2, -z+1/2'
'-x, -y, -z'
'x-1/2, -y-1/2, z-1/2'

loop_
_atom_site_label
_atom_site_type_symbol
_atom_site_fract_x
_atom_site_fract_y
_atom_site_fract_z
_atom_site_U_iso_or_equiv
_atom_site_adp_type
_atom_site_occupancy
_atom_site_symmetry_multiplicity
_atom_site_calc_flag
_atom_site_refinement_flags
_atom_site_disorder_assembly
_atom_site_disorder_group
C1 C 0.3085(6) 0.1299(5) 0.1562(7) 0.0545(18) Uani 1 1 d . . .
H1 H 0.3067 0.1844 0.1831 0.065 Uiso 1 1 calc R . .
C2 C 0.3416(7) 0.1125(7) 0.0367(8) 0.067(2) Uani 1 1 d . . .
H2 H 0.3614 0.1548 -0.0163 0.080 Uiso 1 1 calc R . .
C3 C 0.3445(7) 0.0330(7) -0.0018(7) 0.070(3) Uani 1 1 d . . .
H3 H 0.3662 0.0210 -0.0819 0.084 Uiso 1 1 calc R . .
C4 C 0.3158(6) -0.0309(6) 0.0763(6) 0.0549(19) Uani 1 1 d . . .
H4 H 0.3184 -0.0855 0.0505 0.066 Uiso 1 1 calc R . .
C5 C 0.2827(5) -0.0098(4) 0.1950(5) 0.0353(12) Uani 1 1 d . . .
C6 C 0.2526(6) -0.0747(4) 0.2873(6) 0.0380(13) Uani 1 1 d . . .
H6A H 0.3286 -0.0821 0.3546 0.046 Uiso 1 1 calc R . .
H6B H 0.2362 -0.1265 0.2414 0.046 Uiso 1 1 calc R . .
C7 C -0.0182(6) -0.0517(4) 0.2196(6) 0.0371(13) Uani 1 1 d . . .
H7A H -0.0987 -0.0310 0.2429 0.045 Uiso 1 1 calc R . .
H7B H 0.0053 -0.0160 0.1533 0.045 Uiso 1 1 calc R . .
C8 C -0.0404(5) -0.1384(3) 0.1668(5) 0.0325(11) Uani 1 1 d . . .
C9 C 0.0030(6) -0.1621(4) 0.0549(6) 0.0426(14) Uani 1 1 d . . .
H9 H 0.0437 -0.1245 0.0083 0.051 Uiso 1 1 calc R . .
C10 C -0.0155(8) -0.2434(5) 0.0135(6) 0.0556(18) Uani 1 1 d . . .
H10 H 0.0132 -0.2610 -0.0609 0.067 Uiso 1 1 calc R . .
C11 C -0.0773(7) -0.2977(4) 0.0849(6) 0.0490(16) Uani 1 1 d . . .
H11 H -0.0904 -0.3522 0.0586 0.059 Uiso 1 1 calc R . .
C12 C -0.1191(6) -0.2709(4) 0.1946(6) 0.0393(13) Uani 1 1 d . . .
C13 C -0.1865(8) -0.3278(4) 0.2735(8) 0.0599(19) Uani 1 1 d . . .
H13A H -0.1394 -0.3288 0.3605 0.090 Uiso 1 1 calc R . .
H13B H -0.1889 -0.3822 0.2376 0.090 Uiso 1 1 calc R . .
H13C H -0.2744 -0.3088 0.2729 0.090 Uiso 1 1 calc R . .
N1 N 0.2790(5) 0.0691(3) 0.2342(5) 0.0367(11) Uani 1 1 d . . .
N2 N -0.0995(4) -0.1920(3) 0.2362(4) 0.0315(10) Uani 1 1 d . . .
S1 S 0.11217(16) -0.04951(10) 0.36092(14) 0.0398(3) Uani 1 1 d . . .
Cu1 Cu 0.20016(8) 0.08802(5) 0.39735(7) 0.0413(2) Uani 1 1 d . . .
Cu2 Cu -0.15727(7) -0.15795(4) 0.39963(7) 0.03892(19) Uani 1 1 d . . .
I1 I -0.35896(4) -0.06111(2) 0.38049(4) 0.03757(13) Uani 1 1 d . . .
I2 I -0.05997(5) -0.22081(3) 0.61951(4) 0.05549(16) Uani 1 1 d . . .

loop_
_atom_site_aniso_label
_atom_site_aniso_U_11
_atom_site_aniso_U_22
_atom_site_aniso_U_33
_atom_site_aniso_U_23
_atom_site_aniso_U_13
_atom_site_aniso_U_12
C1 0.035(3) 0.067(5) 0.061(4) 0.030(4) 0.009(3) -0.004(3)
C2 0.033(3) 0.112(7) 0.056(4) 0.043(5) 0.011(3) 0.000(4)
C3 0.036(4) 0.143(9) 0.035(4) 0.018(5) 0.015(3) 0.017(5)
C4 0.039(3) 0.090(6) 0.035(3) -0.008(3) 0.006(3) 0.020(4)
C5 0.024(2) 0.050(4) 0.032(3) -0.001(2) 0.005(2) 0.008(2)
C6 0.038(3) 0.040(3) 0.034(3) -0.001(2) 0.000(2) 0.004(2)
C7 0.036(3) 0.039(3) 0.039(3) 0.002(2) 0.014(2) -0.001(2)
C8 0.029(3) 0.036(3) 0.031(3) -0.002(2) 0.003(2) 0.005(2)
C9 0.047(3) 0.050(4) 0.033(3) 0.005(3) 0.012(3) 0.002(3)
C10 0.079(5) 0.060(4) 0.031(3) -0.011(3) 0.017(3) 0.009(4)
C11 0.065(4) 0.043(4) 0.037(3) -0.015(3) 0.003(3) 0.000(3)
C12 0.042(3) 0.038(3) 0.036(3) -0.003(2) 0.001(2) 0.001(3)
C13 0.070(5) 0.048(4) 0.061(5) -0.010(3) 0.012(4) -0.009(4)
N1 0.029(2) 0.051(3) 0.031(2) 0.008(2) 0.0078(18) 0.000(2)
N2 0.031(2) 0.035(2) 0.027(2) -0.0069(19) 0.0026(17) -0.0002(19)
S1 0.0535(9) 0.0392(8) 0.0295(7) -0.0032(6) 0.0149(6) -0.0123(6)
Cu1 0.0507(4) 0.0402(4) 0.0360(4) -0.0068(3) 0.0159(3) -0.0016(3)
Cu2 0.0496(4) 0.0371(4) 0.0332(4) -0.0029(3) 0.0160(3) 0.0030(3)
I1 0.0393(2) 0.0400(2) 0.0347(2) 0.00312(15) 0.01010(15) 0.00531(16)
I2 0.0733(3) 0.0557(3) 0.0385(2) 0.00691(19) 0.0125(2) 0.0241(2)

loop_
_atom_type_symbol
_atom_type_description
_atom_type_scat_dispersion_real
_atom_type_scat_dispersion_imag
_atom_type_scat_source
C C 0.0033 0.0016 'International Tables Vol C Tables 4.2.6.8 and 6.1.1.4'
H H 0.0000 0.0000 'International Tables Vol C Tables 4.2.6.8 and 6.1.1.4'
N N 0.0061 0.0033 'International Tables Vol C Tables 4.2.6.8 and 6.1.1.4'
S S 0.1246 0.1234 'International Tables Vol C Tables 4.2.6.8 and 6.1.1.4'
Cu Cu 0.3201 1.2651 'International Tables Vol C Tables 4.2.6.8 and 6.1.1.4'
I I -0.4742 1.8119 'International Tables Vol C Tables 4.2.6.8 and 6.1.1.4'

loop_
_geom_angle_atom_site_label_1
_geom_angle_atom_site_label_2
_geom_angle_atom_site_label_3
_geom_angle
_geom_angle_site_symmetry_1
_geom_angle_site_symmetry_3
_geom_angle_publ_flag
N1 C1 C2 121.2(8) . . ?
C3 C2 C1 119.1(7) . . ?
C2 C3 C4 121.1(7) . . ?
C3 C4 C5 117.3(8) . . ?
N1 C5 C4 122.2(6) . . ?
N1 C5 C6 116.6(5) . . ?
C4 C5 C6 121.2(6) . . ?
C5 C6 S1 113.0(4) . . ?
C8 C7 S1 111.1(4) . . ?
N2 C8 C9 121.7(5) . . ?
N2 C8 C7 117.0(5) . . ?
C9 C8 C7 121.2(5) . . ?
C8 C9 C10 118.8(6) . . ?
C11 C10 C9 119.0(6) . . ?
C12 C11 C10 119.8(6) . . ?
N2 C12 C11 121.3(6) . . ?
N2 C12 C13 117.5(5) . . ?
C11 C12 C13 121.2(6) . . ?
C5 N1 C1 119.0(6) . . ?
C5 N1 Cu1 115.9(4) . . ?
C1 N1 Cu1 124.4(5) . . ?
C8 N2 C12 119.3(5) . . ?
C8 N2 Cu2 121.4(4) . . ?
C12 N2 Cu2 119.3(4) . . ?
C6 S1 C7 100.4(3) . . ?
C6 S1 Cu1 88.2(2) . . ?
C7 S1 Cu1 110.6(2) . . ?
N1 Cu1 S1 85.57(15) . . ?
N1 Cu1 Cu2 158.53(15) . 3_556 ?
S1 Cu1 Cu2 115.62(5) . 3_556 ?
N1 Cu1 I2 111.60(14) . 3_556 ?
S1 Cu1 I2 124.61(6) . 3_556 ?
Cu2 Cu1 I2 60.27(3) 3_556 3_556 ?
N1 Cu1 I1 116.00(14) . 3_556 ?
S1 Cu1 I1 98.40(5) . 3_556 ?
Cu2 Cu1 I1 60.09(4) 3_556 3_556 ?
I2 Cu1 I1 116.87(3) 3_556 3_556 ?
N2 Cu2 Cu1 167.68(14) . 3_556 ?
N2 Cu2 I2 122.50(14) . . ?
Cu1 Cu2 I2 61.05(4) 3_556 . ?
N2 Cu2 I1 117.36(13) . . ?
Cu1 Cu2 I1 62.28(3) 3_556 . ?
I2 Cu2 I1 119.63(3) . . ?
Cu2 I1 Cu1 57.62(3) . 3_556 ?
Cu2 I2 Cu1 58.69(3) . 3_556 ?

loop_
_geom_bond_atom_site_label_1
_geom_bond_atom_site_label_2
_geom_bond_distance
_geom_bond_site_symmetry_2
_geom_bond_publ_flag
C1 N1 1.353(8) . ?
C1 C2 1.390(11) . ?
C2 C3 1.355(13) . ?
C3 C4 1.388(12) . ?
C4 C5 1.395(8) . ?
C5 N1 1.349(8) . ?
C5 C6 1.504(8) . ?
C6 S1 1.810(6) . ?
C7 C8 1.517(8) . ?
C7 S1 1.826(6) . ?
C8 N2 1.350(7) . ?
C8 C9 1.387(8) . ?
C9 C10 1.393(10) . ?
C10 C11 1.387(10) . ?
C11 C12 1.372(9) . ?
C12 N2 1.360(7) . ?
C12 C13 1.494(10) . ?
N1 Cu1 2.050(5) . ?
N2 Cu2 1.995(5) . ?
S1 Cu1 2.4179(18) . ?
Cu1 Cu2 2.5275(13) 3_556 ?
Cu1 I2 2.5887(11) 3_556 ?
Cu1 I1 2.6493(13) 3_556 ?
Cu2 Cu1 2.5275(14) 3_556 ?
Cu2 I2 2.5690(13) . ?
Cu2 I1 2.5941(12) . ?
I1 Cu1 2.6493(13) 3_556 ?
I2 Cu1 2.5887(11) 3_556 ?
